data_4326872
loop_
_publ_author_name
'Zhigang Xue'
'Jean-Claude Daran'
'Yohan Champouret'
'Rinaldo Poli'

_publ_contact_author_address
;
Laboratoire de Chimie de Coordination
UPR-CNRS 8241
205, route de Narbonne
31077 Toulouse cedex, France
;
_publ_contact_author_email ' daran@lcc-toulouse.fr '
_publ_contact_author_fax ' (33) 5 61 55 30 03 '
_publ_contact_author_name 'Daran, Jean-Claude'
_publ_contact_author_phone ' (33) 5 61 33 31 18 '
_publ_section_title
;
 Ligand Adducts of Bis(acetylacetonato)iron(II): A 1H NMR Study
;
_journal_name_full 'Inorganic Chemistry'
_journal_page_first 11543
_journal_page_last 11551
_journal_paper_doi 10.1021/ic201486v
_journal_volume 50
_journal_year 2011
_chemical_formula_moiety 'C36 H38 Fe O4 P2'
_chemical_formula_sum 'C36 H38 Fe O4 P2'
_chemical_formula_weight 652.45
_space_group_IT_number 2
_symmetry_cell_setting triclinic
_symmetry_space_group_name_Hall '-P 1'
_symmetry_space_group_name_H-M 'P -1'
_atom_sites_solution_hydrogens geom
_atom_sites_solution_primary direct
_atom_sites_solution_secondary difmap
_audit_creation_method SHELXL-97
_audit_update_record
;
2011-03-01 # Formatted by publCIF
;
_cell_angle_alpha 76.145(4)
_cell_angle_beta 88.541(4)
_cell_angle_gamma 66.314(5)
_cell_formula_units_Z 1
_cell_length_a 8.7676(4)
_cell_length_b 9.9352(5)
_cell_length_c 10.4923(5)
_cell_measurement_reflns_used 5499
_cell_measurement_temperature 180(2)
_cell_measurement_theta_max 28.13
_cell_measurement_theta_min 2.65
_cell_volume 810.04(8)
_computing_cell_refinement CrysAlisPro
_computing_data_collection 'CrysAlisPro (Oxford Diffraction, 2010)'
_computing_data_reduction CrysAlisPro
_computing_molecular_graphics 'ORTEPIII (Burnett & Johnson, 1996); ORTEP-3 for Windows (Farrugia, 1997)'
_computing_publication_material SHELXL-97
_computing_structure_refinement 'SHELXL-97 (Sheldrick, 2008)'
_computing_structure_solution 'SIR-97 (Altomare et al., 1999)'
_diffrn_ambient_temperature 180(2)
_diffrn_detector_area_resol_mean 8.2632
_diffrn_measured_fraction_theta_full 0.998
_diffrn_measured_fraction_theta_max 0.998
_diffrn_measurement_device_type 'Oxford-Diffraction XCALIBUR'
_diffrn_measurement_method '\w scan'
_diffrn_radiation_monochromator graphite
_diffrn_radiation_source 'fine-focus sealed tube'
_diffrn_radiation_type MoK\a
_diffrn_radiation_wavelength 0.71073
_diffrn_reflns_av_R_equivalents 0.0238
_diffrn_reflns_av_sigmaI/netI 0.0231
_diffrn_reflns_limit_h_max 10
_diffrn_reflns_limit_h_min -10
_diffrn_reflns_limit_k_max 12
_diffrn_reflns_limit_k_min -12
_diffrn_reflns_limit_l_max 13
_diffrn_reflns_limit_l_min -12
_diffrn_reflns_number 7287
_diffrn_reflns_theta_full 26.37
_diffrn_reflns_theta_max 26.37
_diffrn_reflns_theta_min 2.65
_exptl_absorpt_coefficient_mu 0.602
_exptl_absorpt_correction_T_max 1.00000
_exptl_absorpt_correction_T_min 0.82268
_exptl_absorpt_correction_type multi-scan
_exptl_absorpt_process_details
;
empirical absorption correction using spherical harmonics,
 implemented in SCALE3 ABSPACK scaling algorithm, CrysAlisPro
(Oxford Diffraction 2010)
;
_exptl_crystal_colour brown
_exptl_crystal_density_diffrn 1.337
_exptl_crystal_description needle
_exptl_crystal_F_000 342
_exptl_crystal_size_max 0.55
_exptl_crystal_size_mid 0.17
_exptl_crystal_size_min 0.13
_refine_diff_density_max 0.455
_refine_diff_density_min -0.293
_refine_diff_density_rms 0.050
_refine_ls_extinction_method none
_refine_ls_goodness_of_fit_ref 1.044
_refine_ls_hydrogen_treatment constr
_refine_ls_matrix_type full
_refine_ls_number_parameters 198
_refine_ls_number_reflns 3305
_refine_ls_number_restraints 0
_refine_ls_restrained_S_all 1.044
_refine_ls_R_factor_all 0.0344
_refine_ls_R_factor_gt 0.0277
_refine_ls_shift/su_max 0.002
_refine_ls_shift/su_mean 0.000
_refine_ls_structure_factor_coef Fsqd
_refine_ls_weighting_details 'calc w=1/[\s^2^(Fo^2^)+(0.0452P)^2^+0.2195P] where P=(Fo^2^+2Fc^2^)/3'
_refine_ls_weighting_scheme calc
_refine_ls_wR_factor_gt 0.0737
_refine_ls_wR_factor_ref 0.0771
_reflns_number_gt 2835
_reflns_number_total 3305
_reflns_threshold_expression I>2\s(I)
_cod_data_source_file ic201486v_si_002.cif
_cod_data_source_block Fe(acac)2(dppe).
_cod_original_cell_volume 810.04(7)
_cod_database_code 4326872

loop_
_symmetry_equiv_pos_as_xyz
'x, y, z'
'-x, -y, -z'

loop_
_atom_site_label
_atom_site_type_symbol
_atom_site_fract_x
_atom_site_fract_y
_atom_site_fract_z
_atom_site_U_iso_or_equiv
_atom_site_adp_type
_atom_site_occupancy
_atom_site_symmetry_multiplicity
_atom_site_calc_flag
_atom_site_refinement_flags
Fe1 Fe 0.5000 0.5000 0.5000 0.01617(10) Uani 1 2 d S
P1 P 0.20617(4) 0.53916(4) 0.59445(3) 0.01663(10) Uani 1 1 d .
O1 O 0.62011(13) 0.36601(12) 0.67878(10) 0.0224(2) Uani 1 1 d .
O2 O 0.50716(13) 0.67905(12) 0.56254(11) 0.0225(2) Uani 1 1 d .
C1 C 0.63454(19) 0.4067(2) 0.78232(15) 0.0260(3) Uani 1 1 d .
C2 C 0.54295(19) 0.68103(19) 0.67905(17) 0.0257(3) Uani 1 1 d .
C3 C 0.6009(2) 0.5549(2) 0.78639(17) 0.0307(4) Uani 1 1 d .
H3 H 0.6191 0.5713 0.8692 0.037 Uiso 1 1 calc R
C4 C 0.5176(3) 0.8333(2) 0.6995(2) 0.0421(5) Uani 1 1 d .
H4A H 0.5508 0.8906 0.6226 0.063 Uiso 1 1 calc R
H4B H 0.5860 0.8187 0.7782 0.063 Uiso 1 1 calc R
H4C H 0.3996 0.8898 0.7110 0.063 Uiso 1 1 calc R
C5 C 0.6941(3) 0.2813(2) 0.90802(18) 0.0446(5) Uani 1 1 d .
H5A H 0.6231 0.2249 0.9195 0.067 Uiso 1 1 calc R
H5B H 0.6877 0.3256 0.9830 0.067 Uiso 1 1 calc R
H5C H 0.8099 0.2123 0.9029 0.067 Uiso 1 1 calc R
C11 C 0.07807(18) 0.51108(19) 0.47527(15) 0.0215(3) Uani 1 1 d .
H11A H 0.0427 0.6001 0.3984 0.026 Uiso 1 1 calc R
H11B H 0.1497 0.4212 0.4439 0.026 Uiso 1 1 calc R
C111 C 0.20838(18) 0.39699(17) 0.74304(14) 0.0194(3) Uani 1 1 d .
C112 C 0.0910(2) 0.42663(19) 0.83616(16) 0.0264(3) Uani 1 1 d .
H112 H 0.0055 0.5259 0.8248 0.032 Uiso 1 1 calc R
C113 C 0.0979(2) 0.3124(2) 0.94526(17) 0.0348(4) Uani 1 1 d .
H113 H 0.0179 0.3341 1.0085 0.042 Uiso 1 1 calc R
C114 C 0.2206(3) 0.1676(2) 0.96206(17) 0.0359(4) Uani 1 1 d .
H114 H 0.2260 0.0898 1.0372 0.043 Uiso 1 1 calc R
C115 C 0.3360(2) 0.1362(2) 0.86879(18) 0.0345(4) Uani 1 1 d .
H115 H 0.4193 0.0361 0.8792 0.041 Uiso 1 1 calc R
C116 C 0.3306(2) 0.25012(18) 0.76037(16) 0.0267(3) Uani 1 1 d .
H116 H 0.4109 0.2278 0.6974 0.032 Uiso 1 1 calc R
C121 C 0.07385(18) 0.71948(17) 0.63093(15) 0.0197(3) Uani 1 1 d .
C122 C 0.1307(2) 0.75880(18) 0.73405(15) 0.0243(3) Uani 1 1 d .
H122 H 0.2307 0.6888 0.7860 0.029 Uiso 1 1 calc R
C123 C 0.0433(2) 0.8981(2) 0.76119(17) 0.0319(4) Uani 1 1 d .
H123 H 0.0829 0.9229 0.8320 0.038 Uiso 1 1 calc R
C124 C -0.1025(2) 1.0022(2) 0.68517(19) 0.0346(4) Uani 1 1 d .
H124 H -0.1628 1.0978 0.7040 0.041 Uiso 1 1 calc R
C125 C -0.1585(2) 0.96578(19) 0.58266(19) 0.0332(4) Uani 1 1 d .
H125 H -0.2577 1.0371 0.5303 0.040 Uiso 1 1 calc R
C126 C -0.0720(2) 0.82592(18) 0.55455(17) 0.0268(4) Uani 1 1 d .
H126 H -0.1121 0.8025 0.4831 0.032 Uiso 1 1 calc R

loop_
_atom_site_aniso_label
_atom_site_aniso_U_11
_atom_site_aniso_U_22
_atom_site_aniso_U_33
_atom_site_aniso_U_23
_atom_site_aniso_U_13
_atom_site_aniso_U_12
Fe1 0.01459(15) 0.01947(16) 0.01432(16) -0.00587(11) -0.00047(11) -0.00582(12)
P1 0.01378(18) 0.0215(2) 0.01469(19) -0.00472(15) 0.00124(14) -0.00722(15)
O1 0.0197(5) 0.0252(6) 0.0184(5) -0.0055(4) -0.0026(4) -0.0052(4)
O2 0.0203(5) 0.0246(6) 0.0253(6) -0.0109(4) 0.0025(4) -0.0091(4)
C1 0.0170(7) 0.0385(9) 0.0184(8) -0.0075(7) -0.0011(6) -0.0069(7)
C2 0.0162(7) 0.0342(9) 0.0340(9) -0.0213(7) 0.0066(7) -0.0107(7)
C3 0.0275(8) 0.0439(10) 0.0222(8) -0.0181(7) -0.0007(7) -0.0103(8)
C4 0.0405(11) 0.0439(11) 0.0558(13) -0.0328(10) 0.0070(9) -0.0201(9)
C5 0.0529(12) 0.0514(12) 0.0210(9) -0.0009(8) -0.0100(8) -0.0166(10)
C11 0.0188(8) 0.0329(8) 0.0172(7) -0.0083(6) 0.0028(6) -0.0138(7)
C111 0.0196(7) 0.0237(7) 0.0162(7) -0.0052(6) -0.0007(6) -0.0099(6)
C112 0.0285(8) 0.0264(8) 0.0221(8) -0.0061(6) 0.0066(7) -0.0091(7)
C113 0.0479(11) 0.0366(10) 0.0240(9) -0.0096(7) 0.0144(8) -0.0208(9)
C114 0.0550(12) 0.0287(9) 0.0235(9) -0.0008(7) 0.0037(8) -0.0198(9)
C115 0.0425(10) 0.0219(8) 0.0317(9) -0.0036(7) -0.0007(8) -0.0073(7)
C116 0.0273(8) 0.0265(8) 0.0247(8) -0.0080(6) 0.0030(7) -0.0085(7)
C121 0.0167(7) 0.0216(7) 0.0195(7) -0.0020(6) 0.0040(6) -0.0084(6)
C122 0.0240(8) 0.0249(8) 0.0193(8) -0.0042(6) 0.0014(6) -0.0060(6)
C123 0.0424(10) 0.0287(9) 0.0244(8) -0.0094(7) 0.0085(7) -0.0130(8)
C124 0.0368(10) 0.0207(8) 0.0395(10) -0.0063(7) 0.0169(8) -0.0065(7)
C125 0.0224(8) 0.0232(8) 0.0428(10) 0.0029(7) 0.0022(7) -0.0042(7)
C126 0.0216(8) 0.0256(8) 0.0292(9) 0.0002(7) -0.0020(7) -0.0093(7)

loop_
_atom_type_symbol
_atom_type_description
_atom_type_scat_dispersion_real
_atom_type_scat_dispersion_imag
_atom_type_scat_source
C C 0.0033 0.0016 'International Tables Vol C Tables 4.2.6.8 and 6.1.1.4'
H H 0.0000 0.0000 'International Tables Vol C Tables 4.2.6.8 and 6.1.1.4'
O O 0.0106 0.0060 'International Tables Vol C Tables 4.2.6.8 and 6.1.1.4'
P P 0.1023 0.0942 'International Tables Vol C Tables 4.2.6.8 and 6.1.1.4'
Fe Fe 0.3463 0.8444 'International Tables Vol C Tables 4.2.6.8 and 6.1.1.4'

loop_
_geom_angle_atom_site_label_1
_geom_angle_atom_site_label_2
_geom_angle_atom_site_label_3
_geom_angle
_geom_angle_site_symmetry_1
_geom_angle_site_symmetry_3
O1 Fe1 O1 180.0 . 2_666
O1 Fe1 O2 86.48(4) . .
O1 Fe1 O2 93.52(4) 2_666 .
O1 Fe1 O2 93.52(4) . 2_666
O1 Fe1 O2 86.48(4) 2_666 2_666
O2 Fe1 O2 180.0 . 2_666
O1 Fe1 P1 89.29(3) . 2_666
O1 Fe1 P1 90.71(3) 2_666 2_666
O2 Fe1 P1 87.81(3) . 2_666
O2 Fe1 P1 92.19(3) 2_666 2_666
O1 Fe1 P1 90.71(3) . .
O1 Fe1 P1 89.29(3) 2_666 .
O2 Fe1 P1 92.19(3) . .
O2 Fe1 P1 87.81(3) 2_666 .
P1 Fe1 P1 180.000(16) 2_666 .
C121 P1 C111 103.67(7) . .
C121 P1 C11 105.33(7) . .
C111 P1 C11 101.44(7) . .
C121 P1 Fe1 120.22(5) . .
C111 P1 Fe1 115.90(5) . .
C11 P1 Fe1 108.27(5) . .
C1 O1 Fe1 128.18(11) . .
C2 O2 Fe1 127.79(11) . .
O1 C1 C3 124.78(15) . .
O1 C1 C5 115.88(16) . .
C3 C1 C5 119.34(15) . .
O2 C2 C3 125.06(15) . .
O2 C2 C4 116.25(16) . .
C3 C2 C4 118.69(16) . .
C2 C3 C1 125.36(15) . .
C11 C11 P1 116.61(14) 2_566 .
C116 C111 C112 118.69(14) . .
C116 C111 P1 117.65(12) . .
C112 C111 P1 123.61(12) . .
C113 C112 C111 120.59(16) . .
C114 C113 C112 120.19(17) . .
C113 C114 C115 119.70(16) . .
C116 C115 C114 120.31(16) . .
C115 C116 C111 120.51(16) . .
C126 C121 C122 118.27(15) . .
C126 C121 P1 123.83(12) . .
C122 C121 P1 117.62(11) . .
C123 C122 C121 120.83(15) . .
C122 C123 C124 120.21(17) . .
C125 C124 C123 119.54(16) . .
C124 C125 C126 120.82(16) . .
C125 C126 C121 120.31(16) . .

loop_
_geom_bond_atom_site_label_1
_geom_bond_atom_site_label_2
_geom_bond_distance
_geom_bond_site_symmetry_2
Fe1 O1 2.0441(10) .
Fe1 O1 2.0441(10) 2_666
Fe1 O2 2.0616(10) .
Fe1 O2 2.0616(10) 2_666
Fe1 P1 2.6494(4) 2_666
Fe1 P1 2.6494(4) .
P1 C121 1.8270(16) .
P1 C111 1.8306(15) .
P1 C11 1.8420(15) .
O1 C1 1.2717(19) .
O2 C2 1.2764(19) .
C1 C3 1.392(3) .
C1 C5 1.513(2) .
C2 C3 1.392(2) .
C2 C4 1.506(2) .
C11 C11 1.531(3) 2_566
C111 C116 1.392(2) .
C111 C112 1.394(2) .
C112 C113 1.388(2) .
C113 C114 1.380(3) .
C114 C115 1.386(3) .
C115 C116 1.386(2) .
C121 C126 1.398(2) .
C121 C122 1.400(2) .
C122 C123 1.382(2) .
C123 C124 1.390(3) .
C124 C125 1.373(3) .
C125 C126 1.390(2) .
